data_7235775
loop_
_publ_author_name
'Lee, Kyung Joo'
'Kim, Tae-Hee'
'Kim, Tae Kyung'
'Lee, Jae Hwa'
'Song, Hyun-Kon'
'Moon, Hoi Ri'

_publ_section_title
;
 Preparation of Co3O4 electrode materials with different microstructures
 via pseudomorphic conversion of Co-based metal--organic frameworks
;
_journal_issue 35
_journal_name_full 'J. Mater. Chem. A'
_journal_page_first 14393
_journal_paper_doi 10.1039/C4TA02501F
_journal_volume 2
_journal_year 2014
_chemical_formula_sum 'C36 H40 Co3 N4 O16'
_chemical_formula_weight 961.51
_space_group_IT_number 14
_space_group_name_Hall '-P 2yn'
_space_group_name_H-M_alt 'P 1 21/n 1'
_symmetry_cell_setting monoclinic
_symmetry_Int_Tables_number 14
_symmetry_space_group_name_Hall '-P 2yn'
_symmetry_space_group_name_H-M 'P 1 21/n 1'
_atom_sites_solution_hydrogens geom
_atom_sites_solution_primary direct
_atom_sites_solution_secondary difmap
_audit_conform_dict_location ftp://ftp.iucr.org/pub/cif_core.dic
_audit_conform_dict_name cif_core.dic
_audit_conform_dict_version 2.3
_audit_creation_date 2014-04-30T11:05:48-00:00
_audit_creation_method 'WinGX routine CIF_UPDATE'
_cell_angle_alpha 90
_cell_angle_beta 111.28(3)
_cell_angle_gamma 90
_cell_formula_units_Z 2
_cell_length_a 16.182(3)
_cell_length_b 9.4700(19)
_cell_length_c 16.361(3)
_cell_measurement_temperature 100(2)
_cell_volume 2336.3(9)
_computing_structure_refinement 'SHELXL-97 (Sheldrick, 1997)'
_computing_structure_solution 'SHELXS-97 (Sheldrick, 1990)'
_diffrn_ambient_temperature 100(2)
_diffrn_measured_fraction_theta_full 0.994
_diffrn_measured_fraction_theta_max 0.994
_diffrn_radiation_monochromator graphite
_diffrn_radiation_wavelength 0.70002
_diffrn_reflns_av_R_equivalents 0.0841
_diffrn_reflns_av_unetI/netI 0.0751
_diffrn_reflns_limit_h_max 20
_diffrn_reflns_limit_h_min -20
_diffrn_reflns_limit_k_max 11
_diffrn_reflns_limit_k_min -11
_diffrn_reflns_limit_l_max 20
_diffrn_reflns_limit_l_min -20
_diffrn_reflns_number 17122
_diffrn_reflns_theta_full 26
_diffrn_reflns_theta_max 26
_diffrn_reflns_theta_min 2.59
_exptl_absorpt_coefficient_mu 1.017
_exptl_absorpt_correction_T_max 0.9509
_exptl_absorpt_correction_T_min 0.8877
_exptl_absorpt_correction_type none
_exptl_crystal_colour purple
_exptl_crystal_density_diffrn 1.367
_exptl_crystal_density_method 'not measured'
_exptl_crystal_description plate
_exptl_crystal_F_000 986
_exptl_crystal_size_max 0.12
_exptl_crystal_size_mid 0.12
_exptl_crystal_size_min 0.05
_refine_diff_density_max 1.681
_refine_diff_density_min -0.647
_refine_diff_density_rms 0.11
_refine_ls_extinction_coef 0.036(4)
_refine_ls_extinction_expression Fc^*^=kFc[1+0.001xFc^2^\l^3^/sin(2\q)]^-1/4^
_refine_ls_extinction_method SHELXL
_refine_ls_goodness_of_fit_ref 0.962
_refine_ls_hydrogen_treatment riding
_refine_ls_matrix_type full
_refine_ls_number_parameters 273
_refine_ls_number_reflns 4776
_refine_ls_number_restraints 0
_refine_ls_restrained_S_all 0.962
_refine_ls_R_factor_all 0.1174
_refine_ls_R_factor_gt 0.0801
_refine_ls_shift/su_max 0
_refine_ls_shift/su_mean 0
_refine_ls_structure_factor_coef Fsqd
_refine_ls_weighting_details 'calc w=1/[\s^2^(Fo^2^)+(0.1539P)^2^+0.0000P] where P=(Fo^2^+2Fc^2^)/3'
_refine_ls_weighting_scheme calc
_refine_ls_wR_factor_gt 0.216
_refine_ls_wR_factor_ref 0.2357
_reflns_number_gt 2785
_reflns_number_total 4776
_reflns_threshold_expression >2sigma(I)
_cod_data_source_file c4ta02501f2.cif
_cod_data_source_block CoBDC_plate
_cod_depositor_comments
;
The following automatic conversions were performed:

data item '_symmetry_cell_setting' value 'Monoclinic' was changed to
'monoclinic' in accordance with the
/home/saulius/struct/COD-crude-data/automatic-downloads/DataCite-retrospective/RSC/depositions/lib/dictionaries/cif_core.dic
dictionary named 'cif_core.dic' version 2.4.2 last updated on
2011-04-26.

Automatic conversion script
Id: cif_fix_values 6909 2019-04-08 15:41:33Z antanas 
;
_cod_original_cell_volume 2336.3(8)
_cod_original_sg_symbol_H-M 'P 21/n'
_cod_database_code 7235775

loop_
_symmetry_equiv_pos_as_xyz
'x, y, z'
'-x+1/2, y+1/2, -z+1/2'
'-x, -y, -z'
'x-1/2, -y-1/2, z-1/2'

loop_
_atom_site_label
_atom_site_type_symbol
_atom_site_fract_x
_atom_site_fract_y
_atom_site_fract_z
_atom_site_U_iso_or_equiv
_atom_site_adp_type
_atom_site_occupancy
_atom_site_symmetry_multiplicity
_atom_site_calc_flag
_atom_site_refinement_flags
Co1 Co 0.5 1 0 0.0546(4) Uani 1 2 d S
Co2 Co 0.36562(6) 0.94125(8) 0.12448(5) 0.0555(3) Uani 1 1 d .
N1 N 0.1726(4) 0.8102(6) -0.0982(3) 0.0729(16) Uani 1 1 d .
N2 N 0.2077(4) 0.9173(5) 0.2821(3) 0.0619(13) Uani 1 1 d .
O1 O 0.5639(3) 1.0564(5) 0.1293(3) 0.0674(12) Uani 1 1 d .
O2 O 0.4757(3) 1.0414(5) 0.2075(3) 0.0605(11) Uani 1 1 d .
O3 O 0.8984(3) 1.3562(5) 0.4774(3) 0.0628(11) Uani 1 1 d .
O4 O 0.8038(3) 1.3918(4) 0.5475(3) 0.0589(10) Uani 1 1 d .
O5 O 0.4237(3) 0.8508(4) 0.0385(3) 0.0619(11) Uani 1 1 d .
O6 O 0.4298(3) 0.7273(5) 0.1522(3) 0.0712(12) Uani 1 1 d .
O7 O 0.2501(3) 0.8160(5) 0.0468(3) 0.0677(12) Uani 1 1 d .
O8 O 0.3100(3) 0.9640(5) 0.2192(3) 0.0642(11) Uani 1 1 d .
C1 C 0.5458(5) 1.0718(6) 0.1972(4) 0.0575(15) Uani 1 1 d .
C2 C 0.6184(4) 1.1414(6) 0.2737(4) 0.0562(14) Uani 1 1 d .
C3 C 0.6024(4) 1.1834(6) 0.3488(4) 0.0595(15) Uani 1 1 d .
H3 H 0.5456 1.1705 0.3523 0.071 Uiso 1 1 calc R
C4 C 0.6708(4) 1.2439(7) 0.4179(4) 0.0600(15) Uani 1 1 d .
H4 H 0.6605 1.2711 0.4692 0.072 Uiso 1 1 calc R
C5 C 0.7533(4) 1.2656(7) 0.4138(4) 0.0573(14) Uani 1 1 d .
C6 C 0.7677(5) 1.2213(9) 0.3398(5) 0.078(2) Uani 1 1 d .
H6 H 0.8245 1.2343 0.3363 0.094 Uiso 1 1 calc R
C7 C 0.7004(5) 1.1579(8) 0.2697(4) 0.0710(18) Uani 1 1 d .
H7 H 0.7119 1.1265 0.2197 0.085 Uiso 1 1 calc R
C8 C 0.8246(5) 1.3435(6) 0.4856(4) 0.0577(15) Uani 1 1 d .
C9 C 0.4427(5) 0.7390(7) 0.0821(5) 0.0672(17) Uani 1 1 d .
C10 C 0.4727(5) 0.6093(8) 0.0365(5) 0.0747(19) Uani 1 1 d .
C11 C 0.4633(5) 0.6181(8) -0.0503(5) 0.0732(18) Uani 1 1 d .
H11 H 0.4388 0.7002 -0.0836 0.088 Uiso 1 1 calc R
C12 C 0.4903(5) 0.5056(8) -0.0882(5) 0.0735(19) Uani 1 1 d .
H12 H 0.4834 0.5075 -0.1483 0.088 Uiso 1 1 calc R
C13 C 0.1952(5) 0.8657(8) -0.0215(4) 0.0693(17) Uani 1 1 d .
H13 H 0.1675 0.9522 -0.0167 0.083 Uiso 1 1 calc R
C14 C 0.2146(6) 0.6813(9) -0.1097(5) 0.091(2) Uani 1 1 d .
H14A H 0.2569 0.7024 -0.1384 0.136 Uiso 1 1 calc R
H14B H 0.1695 0.6157 -0.1462 0.136 Uiso 1 1 calc R
H14C H 0.2461 0.6381 -0.0524 0.136 Uiso 1 1 calc R
C15 C 0.1082(6) 0.8811(10) -0.1759(5) 0.090(2) Uani 1 1 d .
H15A H 0.0796 0.9589 -0.1567 0.135 Uiso 1 1 calc R
H15B H 0.0631 0.8129 -0.2096 0.135 Uiso 1 1 calc R
H15C H 0.1392 0.9183 -0.2128 0.135 Uiso 1 1 calc R
C16 C 0.2423(5) 0.9061(7) 0.2195(4) 0.0636(16) Uani 1 1 d .
H16 H 0.2115 0.8478 0.1707 0.076 Uiso 1 1 calc R
C17 C 0.1286(5) 0.8408(8) 0.2770(5) 0.078(2) Uani 1 1 d .
H17A H 0.1092 0.7812 0.2244 0.117 Uiso 1 1 calc R
H17B H 0.0814 0.908 0.2739 0.117 Uiso 1 1 calc R
H17C H 0.1414 0.7814 0.3292 0.117 Uiso 1 1 calc R
C18 C 0.2447(6) 1.0095(9) 0.3553(5) 0.081(2) Uani 1 1 d .
H18A H 0.3039 1.0397 0.3589 0.121 Uiso 1 1 calc R
H18B H 0.2493 0.9597 0.4093 0.121 Uiso 1 1 calc R
H18C H 0.2065 1.0924 0.3479 0.121 Uiso 1 1 calc R

loop_
_atom_site_aniso_label
_atom_site_aniso_U_11
_atom_site_aniso_U_22
_atom_site_aniso_U_33
_atom_site_aniso_U_23
_atom_site_aniso_U_13
_atom_site_aniso_U_12
Co1 0.0642(7) 0.0548(7) 0.0396(6) -0.0027(5) 0.0126(5) 0.0028(5)
Co2 0.0663(6) 0.0521(5) 0.0414(4) 0.0006(3) 0.0115(3) 0.0003(4)
N1 0.086(4) 0.074(4) 0.046(3) -0.003(3) 0.008(3) -0.005(3)
N2 0.074(3) 0.052(3) 0.060(3) 0.002(2) 0.024(3) 0.003(2)
O1 0.072(3) 0.076(3) 0.048(2) -0.004(2) 0.014(2) -0.004(2)
O2 0.067(3) 0.062(3) 0.046(2) -0.0014(18) 0.0129(19) -0.002(2)
O3 0.065(3) 0.064(3) 0.054(2) -0.0038(19) 0.016(2) -0.005(2)
O4 0.071(3) 0.055(2) 0.047(2) -0.0007(18) 0.0173(19) -0.004(2)
O5 0.072(3) 0.054(2) 0.056(2) -0.007(2) 0.019(2) -0.003(2)
O6 0.084(3) 0.061(3) 0.058(3) 0.010(2) 0.013(2) 0.000(2)
O7 0.082(3) 0.063(3) 0.049(2) 0.0048(19) 0.013(2) -0.002(2)
O8 0.068(3) 0.070(3) 0.054(2) -0.005(2) 0.023(2) -0.007(2)
C1 0.070(4) 0.060(4) 0.042(3) 0.001(2) 0.019(3) 0.005(3)
C2 0.065(4) 0.054(3) 0.047(3) 0.001(3) 0.017(3) 0.001(3)
C3 0.062(4) 0.060(4) 0.052(3) -0.003(3) 0.015(3) 0.002(3)
C4 0.075(4) 0.058(3) 0.044(3) 0.001(3) 0.018(3) -0.002(3)
C5 0.063(4) 0.056(3) 0.051(3) 0.001(3) 0.018(3) 0.000(3)
C6 0.082(5) 0.092(5) 0.067(4) -0.029(4) 0.032(4) -0.021(4)
C7 0.081(5) 0.079(5) 0.054(3) -0.017(3) 0.025(3) -0.014(4)
C8 0.070(4) 0.055(3) 0.045(3) 0.006(3) 0.017(3) -0.001(3)
C9 0.070(4) 0.043(3) 0.083(5) 0.005(3) 0.022(4) 0.001(3)
C10 0.079(5) 0.066(4) 0.084(5) 0.022(4) 0.035(4) 0.004(4)
C11 0.084(5) 0.071(4) 0.060(4) 0.001(3) 0.020(3) -0.006(4)
C12 0.094(5) 0.066(4) 0.057(4) -0.005(3) 0.023(3) 0.000(4)
C13 0.073(4) 0.072(4) 0.052(4) 0.005(3) 0.010(3) -0.003(3)
C14 0.109(6) 0.088(6) 0.061(4) -0.018(4) 0.014(4) 0.005(5)
C15 0.090(5) 0.111(6) 0.055(4) 0.007(4) 0.008(4) 0.005(5)
C16 0.074(4) 0.058(4) 0.059(4) 0.001(3) 0.024(3) 0.011(3)
C17 0.095(5) 0.079(5) 0.063(4) 0.000(4) 0.034(4) -0.010(4)
C18 0.098(6) 0.087(5) 0.059(4) -0.006(4) 0.031(4) 0.006(4)

loop_
_atom_type_symbol
_atom_type_description
_atom_type_scat_dispersion_real
_atom_type_scat_dispersion_imag
_atom_type_scat_source
C C 0.003 0.0016 'International Tables Vol C Tables 4.2.6.8 and 6.1.1.4'
H H 0 0 'International Tables Vol C Tables 4.2.6.8 and 6.1.1.4'
N N 0.0059 0.0032 'International Tables Vol C Tables 4.2.6.8 and 6.1.1.4'
O O 0.0105 0.0059 'International Tables Vol C Tables 4.2.6.8 and 6.1.1.4'
Co Co 0.3512 0.9494 'International Tables Vol C Tables 4.2.6.8 and 6.1.1.4'

loop_
_geom_angle_atom_site_label_1
_geom_angle_atom_site_label_2
_geom_angle_atom_site_label_3
_geom_angle
_geom_angle_site_symmetry_1
_geom_angle_site_symmetry_3
O1 Co1 O1 179.9990(10) 3_675 .
O1 Co1 O3 85.23(18) 3_675 4_585
O1 Co1 O3 94.77(18) . 4_585
O1 Co1 O3 94.77(18) 3_675 2_645
O1 Co1 O3 85.23(18) . 2_645
O3 Co1 O3 180 4_585 2_645
O1 Co1 O5 89.84(17) 3_675 3_675
O1 Co1 O5 90.16(17) . 3_675
O3 Co1 O5 91.12(17) 4_585 3_675
O3 Co1 O5 88.88(17) 2_645 3_675
O1 Co1 O5 90.16(17) 3_675 .
O1 Co1 O5 89.84(17) . .
O3 Co1 O5 88.88(18) 4_585 .
O3 Co1 O5 91.13(17) 2_645 .
O5 Co1 O5 180 3_675 .
O2 Co2 O4 99.47(17) . 4_585
O2 Co2 O8 88.01(18) . .
O4 Co2 O8 97.65(18) 4_585 .
O2 Co2 O5 97.97(18) . .
O4 Co2 O5 97.92(17) 4_585 .
O8 Co2 O5 162.15(18) . .
O2 Co2 O7 173.61(17) . .
O4 Co2 O7 86.44(17) 4_585 .
O8 Co2 O7 88.80(18) . .
O5 Co2 O7 83.52(17) . .
O2 Co2 O6 93.25(17) . .
O4 Co2 O6 155.42(17) 4_585 .
O8 Co2 O6 103.77(19) . .
O5 Co2 O6 59.29(17) . .
O7 Co2 O6 82.14(17) . .
O2 Co2 C9 97.9(2) . .
O4 Co2 C9 126.9(2) 4_585 .
O8 Co2 C9 132.9(2) . .
O5 Co2 C9 29.8(2) . .
O7 Co2 C9 80.3(2) . .
O6 Co2 C9 29.55(19) . .
C13 N1 C14 119.6(6) . .
C13 N1 C15 121.0(7) . .
C14 N1 C15 119.3(6) . .
C16 N2 C18 121.7(6) . .
C16 N2 C17 121.6(6) . .
C18 N2 C17 116.7(6) . .
C1 O1 Co1 138.4(4) . .
C1 O2 Co2 129.7(4) . .
C8 O3 Co1 140.5(4) . 2_655
C8 O4 Co2 124.2(4) . 4_686
C9 O5 Co1 133.2(4) . .
C9 O5 Co2 92.3(4) . .
Co1 O5 Co2 111.84(18) . .
C9 O6 Co2 87.4(4) . .
C13 O7 Co2 119.9(4) . .
C16 O8 Co2 126.1(4) . .
O2 C1 O1 127.7(6) . .
O2 C1 C2 117.5(5) . .
O1 C1 C2 114.7(6) . .
C7 C2 C3 120.2(6) . .
C7 C2 C1 119.2(6) . .
C3 C2 C1 120.6(6) . .
C4 C3 C2 119.0(6) . .
C5 C4 C3 121.6(6) . .
C4 C5 C6 118.3(6) . .
C4 C5 C8 121.1(6) . .
C6 C5 C8 120.5(6) . .
C5 C6 C7 121.4(7) . .
C2 C7 C6 119.5(6) . .
O3 C8 O4 126.3(6) . .
O3 C8 C5 116.9(5) . .
O4 C8 C5 116.8(6) . .
O6 C9 O5 120.8(6) . .
O6 C9 C10 122.9(6) . .
O5 C9 C10 115.9(6) . .
O6 C9 Co2 63.1(4) . .
O5 C9 Co2 57.9(3) . .
C10 C9 Co2 167.6(5) . .
C11 C10 C12 122.9(8) . 3_665
C11 C10 C9 119.8(6) . .
C12 C10 C9 117.3(7) 3_665 .
C10 C11 C12 118.8(7) . .
C10 C12 C11 118.2(7) 3_665 .
O7 C13 N1 125.5(7) . .
O8 C16 N2 126.2(7) . .

loop_
_geom_bond_atom_site_label_1
_geom_bond_atom_site_label_2
_geom_bond_distance
_geom_bond_site_symmetry_2
Co1 O1 2.059(4) 3_675
Co1 O1 2.059(4) .
Co1 O3 2.063(4) 4_585
Co1 O3 2.063(4) 2_645
Co1 O5 2.117(4) 3_675
Co1 O5 2.117(4) .
Co2 O2 2.040(4) .
Co2 O4 2.043(4) 4_585
Co2 O8 2.067(5) .
Co2 O5 2.134(4) .
Co2 O7 2.189(5) .
Co2 O6 2.247(5) .
Co2 C9 2.517(7) .
N1 C13 1.285(8) .
N1 C14 1.443(10) .
N1 C15 1.480(9) .
N2 C16 1.337(8) .
N2 C18 1.427(9) .
N2 C17 1.447(9) .
O1 C1 1.257(7) .
O2 C1 1.238(8) .
O3 C8 1.255(8) .
O3 Co1 2.063(4) 2_655
O4 C8 1.262(7) .
O4 Co2 2.043(4) 4_686
O5 C9 1.252(8) .
O6 C9 1.243(8) .
O7 C13 1.242(7) .
O8 C16 1.227(8) .
C1 C2 1.521(8) .
C2 C7 1.361(9) .
C2 C3 1.403(8) .
C3 C4 1.387(9) .
C4 C5 1.375(9) .
C5 C6 1.379(9) .
C5 C8 1.508(9) .
C6 C7 1.398(9) .
C9 C10 1.601(11) .
C10 C11 1.374(10) .
C10 C12 1.375(10) 3_665
C11 C12 1.381(11) .
C12 C10 1.375(10) 3_665
